data_2019661
loop_
_publ_author_name
'Hoos, James'
'Suen, Nian-Tzu'
'Bobev, Svilen'

_publ_section_title
;
 Synthesis and crystal structures of
 <i>RE</i>~7~Zn~21+<i>x~</i>Si~2{--~<i>x</i>} [<i>RE</i> = Ce, Pr, and Nd;
 0.09(1) < <i>x</i> < 0.95(1)]
;
_journal_issue 10
_journal_name_full 'Acta Crystallographica Section C'
_journal_page_first 945
_journal_page_last 948
_journal_paper_doi 10.1107/S2053229614019822
_journal_volume 70
_journal_year 2014
_chemical_formula_iupac 'Pr7 Zn21.09 Si1.91'
_chemical_formula_sum 'Pr7 Si1.91 Zn21.09'
_chemical_formula_weight 2418.86
_chemical_name_systematic
;
Heptapraseodymium henicosazinc disilicon
;
_space_group_crystal_system orthorhombic
_space_group_IT_number 55
_space_group_name_Hall '-P 2 2ab'
_space_group_name_H-M_alt 'P b a m'
_symmetry_space_group_name_Hall '-P 2 2ab'
_symmetry_space_group_name_H-M 'P b a m'
_audit_creation_method SHELXL
_cell_angle_alpha 90
_cell_angle_beta 90
_cell_angle_gamma 90
_cell_formula_units_Z 2
_cell_length_a 15.361(2)
_cell_length_b 16.984(2)
_cell_length_c 4.4555(6)
_cell_measurement_reflns_used 1395
_cell_measurement_temperature 200(2)
_cell_measurement_theta_max 29.16
_cell_measurement_theta_min 2.65
_cell_volume 1162.4(3)
_computing_cell_refinement 'SAINT (Bruker, 2007)'
_computing_data_collection 'APEX2 (Bruker, 2007)'
_computing_data_reduction 'SAINT (Bruker, 2007)'
_computing_molecular_graphics 'CrystalMaker (Palmer, 2007)'
_computing_publication_material 'publCIF (Westrip, 2010)'
_computing_structure_refinement 'SHELXTL (Sheldrick, 2008)'
_computing_structure_solution 'SHELXS97 (Sheldrick, 2008)'
_diffrn_ambient_temperature 200(2)
_diffrn_measured_fraction_theta_full 0.999
_diffrn_measured_fraction_theta_max 0.997
_diffrn_measurement_device_type 'Bruker APEXII CCD'
_diffrn_measurement_method '\f and \w scans'
_diffrn_radiation_type MoK\a
_diffrn_radiation_wavelength 0.71073
_diffrn_reflns_av_R_equivalents 0.0750
_diffrn_reflns_limit_h_max 20
_diffrn_reflns_limit_h_min -20
_diffrn_reflns_limit_k_max 22
_diffrn_reflns_limit_k_min -22
_diffrn_reflns_limit_l_max 5
_diffrn_reflns_limit_l_min -5
_diffrn_reflns_number 14240
_diffrn_reflns_theta_full 25.242
_diffrn_reflns_theta_max 28.362
_diffrn_reflns_theta_min 1.788
_exptl_absorpt_coefficient_mu 35.704
_exptl_absorpt_correction_T_max 0.7461
_exptl_absorpt_correction_T_min 0.5790
_exptl_absorpt_correction_type multi-scan
_exptl_absorpt_process_details '(SADABS; Sheldrick, 2008)'
_exptl_crystal_colour silver-grey
_exptl_crystal_density_diffrn 6.911
_exptl_crystal_description irregular
_exptl_crystal_F_000 2145
_exptl_crystal_size_max 0.035
_exptl_crystal_size_mid 0.029
_exptl_crystal_size_min 0.022
_refine_diff_density_max 1.771
_refine_diff_density_min -1.820
_refine_ls_extinction_coef 0.000201(19)
_refine_ls_extinction_expression Fc^*^=kFc[1+0.001xFc^2^\l^3^/sin(2\q)]^-1/4^
_refine_ls_extinction_method SHELXL
_refine_ls_goodness_of_fit_ref 1.078
_refine_ls_hydrogen_treatment undef
_refine_ls_matrix_type full
_refine_ls_number_parameters 95
_refine_ls_number_reflns 1630
_refine_ls_number_restraints 0
_refine_ls_restrained_S_all 1.078
_refine_ls_R_factor_all 0.0446
_refine_ls_R_factor_gt 0.0275
_refine_ls_shift/su_max 0.000
_refine_ls_shift/su_mean 0.000
_refine_ls_structure_factor_coef Fsqd
_refine_ls_weighting_details 'w=1/[\s^2^(Fo^2^)+(0.0140P)^2^] where P=(Fo^2^+2Fc^2^)/3'
_refine_ls_weighting_scheme calc
_refine_ls_wR_factor_gt 0.0446
_refine_ls_wR_factor_ref 0.0495
_reflns_number_gt 1284
_reflns_number_total 1630
_reflns_threshold_expression I>2\s(I)
_cod_data_source_file fn3179sup1.cif
_cod_data_source_block II
_cod_depositor_comments 'Adding full bibliography for 2019660--2019662.cif.'
_cod_database_code 2019661
_cod_database_fobs_code 2019661
_shelx_space_group_comment
;
The symmetry employed for this shelxl refinement is uniquely defined
by the following loop, which should always be used as a source of
symmetry information in preference to the above space-group names.
They are only intended as comments.
;
_shelx_estimated_absorpt_t_min 0.368
_shelx_estimated_absorpt_t_max 0.507

loop_
_space_group_symop_operation_xyz
'x, y, z'
'-x, -y, z'
'-x+1/2, y+1/2, -z'
'x+1/2, -y+1/2, -z'
'-x, -y, -z'
'x, y, -z'
'x-1/2, -y-1/2, z'
'-x-1/2, y-1/2, z'

loop_
_atom_site_type_symbol
_atom_site_label
_atom_site_fract_x
_atom_site_fract_y
_atom_site_fract_z
_atom_site_U_iso_or_equiv
_atom_site_adp_type
_atom_site_calc_flag
_atom_site_occupancy
Pr Pr1 0.16438(4) 0.17980(3) 0.5000 0.00676(13) Uani d 1
Pr Pr2 0.41922(4) 0.26158(3) 0.5000 0.00981(13) Uani d 1
Pr Pr3 0.16574(4) 0.45419(3) 0.0000 0.00719(13) Uani d 1
Pr Pr4 0.0000 0.0000 0.5000 0.00884(17) Uani d 1
Si Si1 0.02049(18) 0.14167(14) 0.0000 0.0075(8) Uani d 0.957(7)
Zn Zn1 0.02049(18) 0.14167(14) 0.0000 0.0075(8) Uani d 0.043(7)
Zn Zn2 0.07295(8) 0.35903(7) 0.5000 0.0109(3) Uani d 1
Zn Zn3 0.24847(9) 0.35265(6) 0.5000 0.0113(3) Uani d 1
Zn Zn4 0.29998(8) 0.49384(7) 0.5000 0.0106(3) Uani d 1
Zn Zn5 0.35265(8) 0.08105(7) 0.5000 0.0114(3) Uani d 1
Zn Zn6 0.07440(8) 0.28275(6) 0.0000 0.0089(3) Uani d 1
Zn Zn7 0.14987(8) 0.05204(6) 0.0000 0.0087(3) Uani d 1
Zn Zn8 0.25701(8) 0.28109(6) 0.0000 0.0085(3) Uani d 1
Zn Zn9 0.30302(8) 0.14075(7) 0.0000 0.0095(3) Uani d 1
Zn Zn10 0.36526(8) 0.40034(7) 0.0000 0.0101(3) Uani d 1
Zn Zn11 0.46548(8) 0.09805(7) 0.0000 0.0112(3) Uani d 1
Zn Zn12 0.0000 0.5000 0.5000 0.0117(4) Uani d 1

loop_
_atom_site_aniso_label
_atom_site_aniso_U_11
_atom_site_aniso_U_22
_atom_site_aniso_U_33
_atom_site_aniso_U_12
_atom_site_aniso_U_13
_atom_site_aniso_U_23
Pr1 0.0061(3) 0.0073(3) 0.0070(3) 0.0000(2) 0.000 0.000
Pr2 0.0066(3) 0.0139(3) 0.0089(3) -0.0009(2) 0.000 0.000
Pr3 0.0073(3) 0.0080(3) 0.0063(3) 0.0001(2) 0.000 0.000
Pr4 0.0076(4) 0.0109(4) 0.0081(4) -0.0020(3) 0.000 0.000
Si1 0.0067(15) 0.0073(14) 0.0085(14) 0.0008(10) 0.000 0.000
Zn1 0.0067(15) 0.0073(14) 0.0085(14) 0.0008(10) 0.000 0.000
Zn2 0.0156(7) 0.0102(6) 0.0071(6) -0.0027(5) 0.000 0.000
Zn3 0.0162(7) 0.0092(6) 0.0087(6) 0.0030(5) 0.000 0.000
Zn4 0.0092(6) 0.0141(6) 0.0086(6) -0.0039(5) 0.000 0.000
Zn5 0.0166(7) 0.0100(6) 0.0076(6) 0.0013(5) 0.000 0.000
Zn6 0.0094(6) 0.0078(5) 0.0093(6) 0.0008(5) 0.000 0.000
Zn7 0.0111(7) 0.0068(5) 0.0082(6) 0.0012(5) 0.000 0.000
Zn8 0.0102(6) 0.0073(5) 0.0081(6) 0.0003(5) 0.000 0.000
Zn9 0.0097(7) 0.0095(6) 0.0093(6) 0.0019(5) 0.000 0.000
Zn10 0.0082(6) 0.0085(6) 0.0135(6) -0.0001(5) 0.000 0.000
Zn11 0.0083(6) 0.0132(6) 0.0121(6) -0.0019(5) 0.000 0.000
Zn12 0.0096(9) 0.0129(8) 0.0127(9) 0.0002(7) 0.000 0.000

loop_
_atom_type_symbol
_atom_type_description
_atom_type_scat_dispersion_real
_atom_type_scat_dispersion_imag
_atom_type_scat_source
Zn Zn 0.2839 1.4301 'International Tables Vol C Tables 4.2.6.8 and 6.1.1.4'
Si Si 0.0817 0.0704 'International Tables Vol C Tables 4.2.6.8 and 6.1.1.4'
Pr Pr -0.2180 2.8214 'International Tables Vol C Tables 4.2.6.8 and 6.1.1.4'

loop_
_geom_angle_atom_site_label_1
_geom_angle_atom_site_label_2
_geom_angle_atom_site_label_3
_geom_angle_site_symmetry_1
_geom_angle_site_symmetry_3
_geom_angle
Zn7 Pr1 Zn7 . 1_556 91.21(3)
Zn7 Pr1 Zn6 . . 81.35(3)
Zn7 Pr1 Zn6 1_556 . 149.31(4)
Zn7 Pr1 Zn6 . 1_556 149.31(4)
Zn7 Pr1 Zn6 1_556 1_556 81.35(3)
Zn6 Pr1 Zn6 . 1_556 89.97(3)
Zn7 Pr1 Zn9 . 1_556 114.00(3)
Zn7 Pr1 Zn9 1_556 1_556 52.91(3)
Zn6 Pr1 Zn9 . 1_556 155.87(3)
Zn6 Pr1 Zn9 1_556 1_556 85.04(2)
Zn7 Pr1 Zn9 . . 52.91(3)
Zn7 Pr1 Zn9 1_556 . 114.00(3)
Zn6 Pr1 Zn9 . . 85.04(2)
Zn6 Pr1 Zn9 1_556 . 155.87(3)
Zn9 Pr1 Zn9 1_556 . 89.93(4)
Zn7 Pr1 Zn8 . . 84.67(2)
Zn7 Pr1 Zn8 1_556 . 156.43(4)
Zn6 Pr1 Zn8 . . 52.83(3)
Zn6 Pr1 Zn8 1_556 . 113.24(3)
Zn9 Pr1 Zn8 1_556 . 108.01(3)
Zn9 Pr1 Zn8 . . 46.44(3)
Zn7 Pr1 Zn8 . 1_556 156.43(4)
Zn7 Pr1 Zn8 1_556 1_556 84.67(2)
Zn6 Pr1 Zn8 . 1_556 113.24(3)
Zn6 Pr1 Zn8 1_556 1_556 52.83(3)
Zn9 Pr1 Zn8 1_556 1_556 46.44(3)
Zn9 Pr1 Zn8 . 1_556 108.01(3)
Zn8 Pr1 Zn8 . 1_556 89.88(3)
Zn7 Pr1 Zn1 . 1_556 107.87(5)
Zn7 Pr1 Zn1 1_556 1_556 46.63(5)
Zn6 Pr1 Zn1 . 1_556 107.52(5)
Zn6 Pr1 Zn1 1_556 1_556 47.01(5)
Zn9 Pr1 Zn1 1_556 1_556 86.11(4)
Zn9 Pr1 Zn1 . 1_556 156.17(5)
Zn8 Pr1 Zn1 . 1_556 155.85(5)
Zn8 Pr1 Zn1 1_556 1_556 86.00(4)
Zn7 Pr1 Si1 . 1_556 107.87(5)
Zn7 Pr1 Si1 1_556 1_556 46.63(5)
Zn6 Pr1 Si1 . 1_556 107.52(5)
Zn6 Pr1 Si1 1_556 1_556 47.01(5)
Zn9 Pr1 Si1 1_556 1_556 86.11(4)
Zn9 Pr1 Si1 . 1_556 156.17(5)
Zn8 Pr1 Si1 . 1_556 155.85(5)
Zn8 Pr1 Si1 1_556 1_556 86.00(4)
Zn1 Pr1 Si1 1_556 1_556 0.00(11)
Zn7 Pr1 Si1 . . 46.63(5)
Zn7 Pr1 Si1 1_556 . 107.87(5)
Zn6 Pr1 Si1 . . 47.01(5)
Zn6 Pr1 Si1 1_556 . 107.52(5)
Zn9 Pr1 Si1 1_556 . 156.17(5)
Zn9 Pr1 Si1 . . 86.11(4)
Zn8 Pr1 Si1 . . 86.00(4)
Zn8 Pr1 Si1 1_556 . 155.85(5)
Zn1 Pr1 Si1 1_556 . 88.10(7)
Si1 Pr1 Si1 1_556 . 88.10(7)
Zn3 Pr2 Zn2 . 7_665 169.59(4)
Zn3 Pr2 Zn1 . 7_666 99.16(5)
Zn2 Pr2 Zn1 7_665 7_666 88.22(5)
Zn3 Pr2 Si1 . 7_666 99.16(5)
Zn2 Pr2 Si1 7_665 7_666 88.22(5)
Zn1 Pr2 Si1 7_666 7_666 0.00(8)
Zn3 Pr2 Zn1 . 7_665 99.16(5)
Zn2 Pr2 Zn1 7_665 7_665 88.22(5)
Zn1 Pr2 Zn1 7_666 7_665 89.11(7)
Si1 Pr2 Zn1 7_666 7_665 89.11(7)
Zn3 Pr2 Si1 . 7_665 99.16(5)
Zn2 Pr2 Si1 7_665 7_665 88.22(5)
Zn1 Pr2 Si1 7_666 7_665 89.11(7)
Si1 Pr2 Si1 7_666 7_665 89.11(7)
Zn1 Pr2 Si1 7_665 7_665 0.00(8)
Zn3 Pr2 Zn5 . . 102.09(4)
Zn2 Pr2 Zn5 7_665 . 67.50(3)
Zn1 Pr2 Zn5 7_666 . 130.23(4)
Si1 Pr2 Zn5 7_666 . 130.23(4)
Zn1 Pr2 Zn5 7_665 . 130.23(4)
Si1 Pr2 Zn5 7_665 . 130.23(4)
Zn3 Pr2 Zn10 . 1_556 55.18(2)
Zn2 Pr2 Zn10 7_665 1_556 130.42(2)
Zn1 Pr2 Zn10 7_666 1_556 44.77(5)
Si1 Pr2 Zn10 7_666 1_556 44.77(5)
Zn1 Pr2 Zn10 7_665 1_556 102.94(4)
Si1 Pr2 Zn10 7_665 1_556 102.94(4)
Zn5 Pr2 Zn10 . 1_556 126.13(3)
Zn3 Pr2 Zn10 . . 55.18(2)
Zn2 Pr2 Zn10 7_665 . 130.42(2)
Zn1 Pr2 Zn10 7_666 . 102.94(4)
Si1 Pr2 Zn10 7_666 . 102.94(4)
Zn1 Pr2 Zn10 7_665 . 44.77(5)
Si1 Pr2 Zn10 7_665 . 44.77(5)
Zn5 Pr2 Zn10 . . 126.13(3)
Zn10 Pr2 Zn10 1_556 . 83.45(3)
Zn3 Pr2 Zn6 . 7_666 136.672(17)
Zn2 Pr2 Zn6 7_665 7_666 46.76(2)
Zn1 Pr2 Zn6 7_666 7_666 45.64(5)
Si1 Pr2 Zn6 7_666 7_666 45.64(5)
Zn1 Pr2 Zn6 7_665 7_666 103.55(5)
Si1 Pr2 Zn6 7_665 7_666 103.55(5)
Zn5 Pr2 Zn6 . 7_666 90.68(3)
Zn10 Pr2 Zn6 1_556 7_666 83.79(2)
Zn10 Pr2 Zn6 . 7_666 141.02(3)
Zn3 Pr2 Zn6 . 7_665 136.672(17)
Zn2 Pr2 Zn6 7_665 7_665 46.76(2)
Zn1 Pr2 Zn6 7_666 7_665 103.55(5)
Si1 Pr2 Zn6 7_666 7_665 103.55(5)
Zn1 Pr2 Zn6 7_665 7_665 45.64(5)
Si1 Pr2 Zn6 7_665 7_665 45.64(5)
Zn5 Pr2 Zn6 . 7_665 90.68(3)
Zn10 Pr2 Zn6 1_556 7_665 141.02(3)
Zn10 Pr2 Zn6 . 7_665 83.79(2)
Zn6 Pr2 Zn6 7_666 7_665 83.41(3)
Zn3 Pr2 Zn8 . . 46.44(2)
Zn2 Pr2 Zn8 7_665 . 128.68(2)
Zn1 Pr2 Zn8 7_666 . 141.06(5)
Si1 Pr2 Zn8 7_666 . 141.06(5)
Zn1 Pr2 Zn8 7_665 . 81.20(4)
Si1 Pr2 Zn8 7_665 . 81.20(4)
Zn5 Pr2 Zn8 . . 81.89(3)
Zn10 Pr2 Zn8 1_556 . 100.85(3)
Zn10 Pr2 Zn8 . . 46.00(3)
Zn6 Pr2 Zn8 7_666 . 172.56(3)
Zn6 Pr2 Zn8 7_665 . 96.26(2)
Zn3 Pr3 Zn3 . 1_554 92.25(4)
Zn3 Pr3 Zn2 . . 51.69(3)
Zn3 Pr3 Zn2 1_554 . 114.60(3)
Zn3 Pr3 Zn2 . 1_554 114.60(3)
Zn3 Pr3 Zn2 1_554 1_554 51.69(3)
Zn2 Pr3 Zn2 . 1_554 91.90(4)
Zn3 Pr3 Zn4 . . 48.07(3)
Zn3 Pr3 Zn4 1_554 . 111.38(4)
Zn2 Pr3 Zn4 . . 84.43(3)
Zn2 Pr3 Zn4 1_554 . 158.89(4)
Zn3 Pr3 Zn4 . 1_554 111.38(4)
Zn3 Pr3 Zn4 1_554 1_554 48.07(3)
Zn2 Pr3 Zn4 . 1_554 158.89(4)
Zn2 Pr3 Zn4 1_554 1_554 84.43(3)
Zn4 Pr3 Zn4 . 1_554 91.53(4)
Zn3 Pr3 Zn5 . 3_556 84.70(3)
Zn3 Pr3 Zn5 1_554 3_556 159.99(4)
Zn2 Pr3 Zn5 . 3_556 78.74(3)
Zn2 Pr3 Zn5 1_554 3_556 146.49(4)
Zn4 Pr3 Zn5 . 3_556 52.94(3)
Zn4 Pr3 Zn5 1_554 3_556 115.03(3)
Zn3 Pr3 Zn5 . 3 159.99(4)
Zn3 Pr3 Zn5 1_554 3 84.70(3)
Zn2 Pr3 Zn5 . 3 146.49(4)
Zn2 Pr3 Zn5 1_554 3 78.74(3)
Zn4 Pr3 Zn5 . 3 115.03(3)
Zn4 Pr3 Zn5 1_554 3 52.94(3)
Zn5 Pr3 Zn5 3_556 3 91.42(3)
Zn3 Pr3 Zn11 . 3 133.795(19)
Zn3 Pr3 Zn11 1_554 3 133.795(18)
Zn2 Pr3 Zn11 . 3 96.29(3)
Zn2 Pr3 Zn11 1_554 3 96.29(3)
Zn4 Pr3 Zn11 . 3 104.77(3)
Zn4 Pr3 Zn11 1_554 3 104.77(3)
Zn5 Pr3 Zn11 3_556 3 53.71(2)
Zn5 Pr3 Zn11 3 3 53.71(2)
Zn3 Pr3 Zn10 . . 56.39(3)
Zn3 Pr3 Zn10 1_554 . 56.39(3)
Zn2 Pr3 Zn10 . . 106.95(3)
Zn2 Pr3 Zn10 1_554 . 106.95(3)
Zn4 Pr3 Zn10 . . 55.00(2)
Zn4 Pr3 Zn10 1_554 . 55.00(2)
Zn5 Pr3 Zn10 3_556 . 106.55(3)
Zn5 Pr3 Zn10 3 . 106.55(3)
Zn11 Pr3 Zn10 3 . 146.14(4)
Zn3 Pr3 Zn11 . 7_565 103.91(3)
Zn3 Pr3 Zn11 1_554 7_565 103.91(3)
Zn2 Pr3 Zn11 . 7_565 54.10(2)
Zn2 Pr3 Zn11 1_554 7_565 54.10(2)
Zn4 Pr3 Zn11 . 7_565 134.203(19)
Zn4 Pr3 Zn11 1_554 7_565 134.203(19)
Zn5 Pr3 Zn11 3_556 7_565 96.01(3)
Zn5 Pr3 Zn11 3 7_565 96.01(3)
Zn11 Pr3 Zn11 3 7_565 66.57(4)
Zn10 Pr3 Zn11 . 7_565 147.30(3)
Zn3 Pr3 Zn9 . 3 119.35(3)
Zn3 Pr3 Zn9 1_554 3 119.35(3)
Zn2 Pr3 Zn9 . 3 125.76(2)
Zn2 Pr3 Zn9 1_554 3 125.76(2)
Zn4 Pr3 Zn9 . 3 71.73(3)
Zn4 Pr3 Zn9 1_554 3 71.73(3)
Zn5 Pr3 Zn9 3_556 3 47.860(19)
Zn5 Pr3 Zn9 3 3 47.860(19)
Zn11 Pr3 Zn9 3 3 48.13(3)
Zn10 Pr3 Zn9 . 3 98.00(3)
Zn11 Pr3 Zn9 7_565 3 114.70(3)
Zn4 Pr4 Zn4 7_565 3_546 180.0
Zn4 Pr4 Si1 7_565 . 94.05(5)
Zn4 Pr4 Si1 3_546 . 85.95(5)
Zn4 Pr4 Zn1 7_565 5 85.95(5)
Zn4 Pr4 Zn1 3_546 5 94.05(5)
Si1 Pr4 Zn1 . 5 94.89(6)
Zn4 Pr4 Zn1 7_565 1_556 94.05(5)
Zn4 Pr4 Zn1 3_546 1_556 85.95(5)
Si1 Pr4 Zn1 . 1_556 85.11(6)
Zn1 Pr4 Zn1 5 1_556 180.00(9)
Zn4 Pr4 Si1 7_565 1_556 94.05(5)
Zn4 Pr4 Si1 3_546 1_556 85.95(5)
Si1 Pr4 Si1 . 1_556 85.11(6)
Zn1 Pr4 Si1 5 1_556 180.00(9)
Zn1 Pr4 Si1 1_556 1_556 0.00(9)
Zn4 Pr4 Si1 7_565 5 85.95(5)
Zn4 Pr4 Si1 3_546 5 94.05(5)
Si1 Pr4 Si1 . 5 94.89(6)
Zn1 Pr4 Si1 5 5 0.00(6)
Zn1 Pr4 Si1 1_556 5 180.0
Si1 Pr4 Si1 1_556 5 180.0
Zn4 Pr4 Zn1 7_565 5_556 85.95(5)
Zn4 Pr4 Zn1 3_546 5_556 94.05(5)
Si1 Pr4 Zn1 . 5_556 180.0
Zn1 Pr4 Zn1 5 5_556 85.10(6)
Zn1 Pr4 Zn1 1_556 5_556 94.90(6)
Si1 Pr4 Zn1 1_556 5_556 94.90(6)
Si1 Pr4 Zn1 5 5_556 85.10(6)
Zn4 Pr4 Si1 7_565 5_556 85.95(5)
Zn4 Pr4 Si1 3_546 5_556 94.05(5)
Si1 Pr4 Si1 . 5_556 180.0
Zn1 Pr4 Si1 5 5_556 85.10(6)
Zn1 Pr4 Si1 1_556 5_556 94.90(6)
Si1 Pr4 Si1 1_556 5_556 94.90(6)
Si1 Pr4 Si1 5 5_556 85.10(6)
Zn1 Pr4 Si1 5_556 5_556 0.00(11)
Zn4 Pr4 Zn7 7_565 5 46.898(19)
Zn4 Pr4 Zn7 3_546 5 133.102(19)
Si1 Pr4 Zn7 . 5 78.88(4)
Zn1 Pr4 Zn7 5 5 44.45(5)
Zn1 Pr4 Zn7 1_556 5 135.55(5)
Si1 Pr4 Zn7 1_556 5 135.55(5)
Si1 Pr4 Zn7 5 5 44.45(5)
Zn1 Pr4 Zn7 5_556 5 101.12(4)
Si1 Pr4 Zn7 5_556 5 101.12(4)
Zn4 Pr4 Zn7 7_565 1_556 133.102(19)
Zn4 Pr4 Zn7 3_546 1_556 46.898(19)
Si1 Pr4 Zn7 . 1_556 101.12(4)
Zn1 Pr4 Zn7 5 1_556 135.55(5)
Zn1 Pr4 Zn7 1_556 1_556 44.45(5)
Si1 Pr4 Zn7 1_556 1_556 44.45(5)
Si1 Pr4 Zn7 5 1_556 135.55(5)
Zn1 Pr4 Zn7 5_556 1_556 78.88(4)
Si1 Pr4 Zn7 5_556 1_556 78.88(4)
Zn7 Pr4 Zn7 5 1_556 180.0
Zn10 Si1 Zn7 7_565 . 125.89(11)
Zn10 Si1 Zn6 7_565 . 125.72(11)
Zn7 Si1 Zn6 . . 108.39(10)
Zn10 Si1 Pr2 7_565 7_565 71.27(6)
Zn7 Si1 Pr2 . 7_565 134.72(4)
Zn6 Si1 Pr2 . 7_565 70.79(5)
Zn10 Si1 Pr2 7_565 7_564 71.27(6)
Zn7 Si1 Pr2 . 7_564 134.72(4)
Zn6 Si1 Pr2 . 7_564 70.79(5)
Pr2 Si1 Pr2 7_565 7_564 89.11(7)
Zn10 Si1 Pr1 7_565 1_554 135.95(3)
Zn7 Si1 Pr1 . 1_554 64.87(5)
Zn6 Si1 Pr1 . 1_554 65.40(5)
Pr2 Si1 Pr1 7_565 1_554 136.15(8)
Pr2 Si1 Pr1 7_564 1_554 75.26(3)
Zn10 Si1 Pr1 7_565 . 135.95(3)
Zn7 Si1 Pr1 . . 64.87(5)
Zn6 Si1 Pr1 . . 65.40(5)
Pr2 Si1 Pr1 7_565 . 75.26(3)
Pr2 Si1 Pr1 7_564 . 136.15(8)
Pr1 Si1 Pr1 1_554 . 88.09(7)
Zn10 Si1 Pr4 7_565 1_554 72.49(6)
Zn7 Si1 Pr4 . 1_554 68.39(5)
Zn6 Si1 Pr4 . 1_554 136.18(4)
Pr2 Si1 Pr4 7_565 1_554 143.67(9)
Pr2 Si1 Pr4 7_564 1_554 81.76(3)
Pr1 Si1 Pr4 1_554 1_554 75.13(3)
Pr1 Si1 Pr4 . 1_554 133.13(8)
Zn10 Si1 Pr4 7_565 . 72.49(6)
Zn7 Si1 Pr4 . . 68.39(5)
Zn6 Si1 Pr4 . . 136.18(4)
Pr2 Si1 Pr4 7_565 . 81.76(3)
Pr2 Si1 Pr4 7_564 . 143.67(9)
Pr1 Si1 Pr4 1_554 . 133.13(8)
Pr1 Si1 Pr4 . . 75.13(3)
Pr4 Si1 Pr4 1_554 . 85.11(6)
Zn6 Zn2 Zn6 1_556 . 119.63(6)
Zn6 Zn2 Zn12 1_556 . 117.32(3)
Zn6 Zn2 Zn12 . . 117.32(3)
Zn6 Zn2 Zn3 1_556 . 88.35(4)
Zn6 Zn2 Zn3 . . 88.35(4)
Zn12 Zn2 Zn3 . . 117.38(5)
Zn6 Zn2 Zn11 1_556 7_565 143.56(6)
Zn6 Zn2 Zn11 . 7_565 57.39(3)
Zn12 Zn2 Zn11 . 7_565 61.68(3)
Zn3 Zn2 Zn11 . 7_565 125.84(3)
Zn6 Zn2 Zn11 1_556 7_566 57.39(3)
Zn6 Zn2 Zn11 . 7_566 143.56(6)
Zn12 Zn2 Zn11 . 7_566 61.68(3)
Zn3 Zn2 Zn11 . 7_566 125.84(3)
Zn11 Zn2 Zn11 7_565 7_566 101.98(6)
Zn6 Zn2 Pr3 1_556 1_556 68.70(3)
Zn6 Zn2 Pr3 . 1_556 151.58(6)
Zn12 Zn2 Pr3 . 1_556 73.90(3)
Zn3 Zn2 Pr3 . 1_556 63.99(3)
Zn11 Zn2 Pr3 7_565 1_556 133.69(5)
Zn11 Zn2 Pr3 7_566 1_556 64.77(3)
Zn6 Zn2 Pr3 1_556 . 151.58(6)
Zn6 Zn2 Pr3 . . 68.70(3)
Zn12 Zn2 Pr3 . . 73.90(3)
Zn3 Zn2 Pr3 . . 63.99(3)
Zn11 Zn2 Pr3 7_565 . 64.77(3)
Zn11 Zn2 Pr3 7_566 . 133.69(5)
Pr3 Zn2 Pr3 1_556 . 91.91(4)
Zn6 Zn2 Pr2 1_556 7_565 71.16(4)
Zn6 Zn2 Pr2 . 7_565 71.16(4)
Zn12 Zn2 Pr2 . 7_565 105.86(4)
Zn3 Zn2 Pr2 . 7_565 136.76(5)
Zn11 Zn2 Pr2 7_565 7_565 74.43(4)
Zn11 Zn2 Pr2 7_566 7_565 74.43(4)
Pr3 Zn2 Pr2 1_556 7_565 133.556(19)
Pr3 Zn2 Pr2 . 7_565 133.556(19)
Zn6 Zn2 Pr1 1_556 . 62.61(3)
Zn6 Zn2 Pr1 . . 62.61(3)
Zn12 Zn2 Pr1 . . 179.69(5)
Zn3 Zn2 Pr1 . . 62.93(4)
Zn11 Zn2 Pr1 7_565 . 118.17(3)
Zn11 Zn2 Pr1 7_566 . 118.17(3)
Pr3 Zn2 Pr1 1_556 . 106.31(3)
Pr3 Zn2 Pr1 . . 106.31(3)
Pr2 Zn2 Pr1 7_565 . 73.83(3)
Zn4 Zn3 Zn8 . 1_556 115.98(4)
Zn4 Zn3 Zn8 . . 115.98(4)
Zn8 Zn3 Zn8 1_556 . 122.49(6)
Zn4 Zn3 Zn2 . . 105.96(5)
Zn8 Zn3 Zn2 1_556 . 94.06(4)
Zn8 Zn3 Zn2 . . 94.06(4)
Zn4 Zn3 Zn10 . 1_556 63.40(3)
Zn8 Zn3 Zn10 1_556 1_556 56.09(3)
Zn8 Zn3 Zn10 . 1_556 139.12(6)
Zn2 Zn3 Zn10 . 1_556 126.30(3)
Zn4 Zn3 Zn10 . . 63.40(3)
Zn8 Zn3 Zn10 1_556 . 139.12(6)
Zn8 Zn3 Zn10 . . 56.09(3)
Zn2 Zn3 Zn10 . . 126.30(3)
Zn10 Zn3 Zn10 1_556 . 97.08(5)
Zn4 Zn3 Pr2 . . 102.27(5)
Zn8 Zn3 Pr2 1_556 . 73.30(4)
Zn8 Zn3 Pr2 . . 73.30(4)
Zn2 Zn3 Pr2 . . 151.77(5)
Zn10 Zn3 Pr2 1_556 . 67.58(3)
Zn10 Zn3 Pr2 . . 67.58(3)
Zn4 Zn3 Pr3 . 1_556 66.36(3)
Zn8 Zn3 Pr3 1_556 1_556 69.89(3)
Zn8 Zn3 Pr3 . 1_556 156.93(6)
Zn2 Zn3 Pr3 . 1_556 64.33(3)
Zn10 Zn3 Pr3 1_556 1_556 63.64(3)
Zn10 Zn3 Pr3 . 1_556 129.52(5)
Pr2 Zn3 Pr3 . 1_556 129.61(3)
Zn4 Zn3 Pr3 . . 66.36(3)
Zn8 Zn3 Pr3 1_556 . 156.93(6)
Zn8 Zn3 Pr3 . . 69.89(3)
Zn2 Zn3 Pr3 . . 64.33(3)
Zn10 Zn3 Pr3 1_556 . 129.52(5)
Zn10 Zn3 Pr3 . . 63.64(3)
Pr2 Zn3 Pr3 . . 129.61(3)
Pr3 Zn3 Pr3 1_556 . 92.25(4)
Zn4 Zn3 Pr1 . . 174.51(6)
Zn8 Zn3 Pr1 1_556 . 65.36(3)
Zn8 Zn3 Pr1 . . 65.35(3)
Zn2 Zn3 Pr1 . . 68.55(4)
Zn10 Zn3 Pr1 1_556 . 119.50(3)
Zn10 Zn3 Pr1 . . 119.50(3)
Pr2 Zn3 Pr1 . . 83.22(3)
Pr3 Zn3 Pr1 1_556 . 110.19(3)
Pr3 Zn3 Pr1 . . 110.19(3)
Zn3 Zn4 Zn7 . 3_556 117.49(3)
Zn3 Zn4 Zn7 . 3 117.49(3)
Zn7 Zn4 Zn7 3_556 3 121.28(6)
Zn3 Zn4 Zn5 . 3_556 104.02(6)
Zn7 Zn4 Zn5 3_556 3_556 92.77(4)
Zn7 Zn4 Zn5 3 3_556 92.77(4)
Zn3 Zn4 Zn10 . . 65.81(4)
Zn7 Zn4 Zn10 3_556 . 140.66(6)
Zn7 Zn4 Zn10 3 . 55.99(3)
Zn5 Zn4 Zn10 3_556 . 125.59(3)
Zn3 Zn4 Zn10 . 1_556 65.81(4)
Zn7 Zn4 Zn10 3_556 1_556 55.99(3)
Zn7 Zn4 Zn10 3 1_556 140.66(6)
Zn5 Zn4 Zn10 3_556 1_556 125.59(3)
Zn10 Zn4 Zn10 . 1_556 99.73(5)
Zn3 Zn4 Pr4 . 3_556 110.21(5)
Zn7 Zn4 Pr4 3_556 3_556 71.68(4)
Zn7 Zn4 Pr4 3 3_556 71.68(4)
Zn5 Zn4 Pr4 3_556 3_556 145.77(5)
Zn10 Zn4 Pr4 . 3_556 71.01(3)
Zn10 Zn4 Pr4 1_556 3_556 71.01(3)
Zn3 Zn4 Pr3 . 1_556 65.57(3)
Zn7 Zn4 Pr3 3_556 1_556 70.07(3)
Zn7 Zn4 Pr3 3 1_556 155.24(6)
Zn5 Zn4 Pr3 3_556 1_556 63.58(3)
Zn10 Zn4 Pr3 . 1_556 131.14(5)
Zn10 Zn4 Pr3 1_556 1_556 64.05(3)
Pr4 Zn4 Pr3 3_556 1_556 132.08(2)
Zn3 Zn4 Pr3 . . 65.58(3)
Zn7 Zn4 Pr3 3_556 . 155.24(6)
Zn7 Zn4 Pr3 3 . 70.07(3)
Zn5 Zn4 Pr3 3_556 . 63.58(3)
Zn10 Zn4 Pr3 . . 64.05(3)
Zn10 Zn4 Pr3 1_556 . 131.14(5)
Pr4 Zn4 Pr3 3_556 . 132.08(2)
Pr3 Zn4 Pr3 1_556 . 91.53(4)
Zn3 Zn4 Pr1 . 3_556 171.58(6)
Zn7 Zn4 Pr1 3_556 3_556 64.37(3)
Zn7 Zn4 Pr1 3 3_556 64.37(3)
Zn5 Zn4 Pr1 3_556 3_556 67.55(4)
Zn10 Zn4 Pr1 . 3_556 118.57(3)
Zn10 Zn4 Pr1 1_556 3_556 118.57(3)
Pr4 Zn4 Pr1 3_556 3_556 78.22(3)
Pr3 Zn4 Pr1 1_556 3_556 109.07(3)
Pr3 Zn4 Pr1 . 3_556 109.07(3)
Zn9 Zn5 Zn9 . 1_556 120.69(6)
Zn9 Zn5 Zn12 . 3_546 117.36(4)
Zn9 Zn5 Zn12 1_556 3_546 117.36(4)
Zn9 Zn5 Zn4 . 3_546 87.70(4)
Zn9 Zn5 Zn4 1_556 3_546 87.70(4)
Zn12 Zn5 Zn4 3_546 3_546 116.41(5)
Zn9 Zn5 Zn11 . . 57.25(3)
Zn9 Zn5 Zn11 1_556 . 145.46(6)
Zn12 Zn5 Zn11 3_546 . 62.03(3)
Zn4 Zn5 Zn11 3_546 . 124.80(3)
Zn9 Zn5 Zn11 . 1_556 145.46(6)
Zn9 Zn5 Zn11 1_556 1_556 57.26(3)
Zn12 Zn5 Zn11 3_546 1_556 62.03(3)
Zn4 Zn5 Zn11 3_546 1_556 124.80(3)
Zn11 Zn5 Zn11 . 1_556 103.47(6)
Zn9 Zn5 Pr3 . 3_545 67.96(3)
Zn9 Zn5 Pr3 1_556 3_545 150.33(5)
Zn12 Zn5 Pr3 3_546 3_545 73.61(3)
Zn4 Zn5 Pr3 3_546 3_545 63.48(3)
Zn11 Zn5 Pr3 . 3_545 64.14(3)
Zn11 Zn5 Pr3 1_556 3_545 133.47(5)
Zn9 Zn5 Pr3 . 3_546 150.33(5)
Zn9 Zn5 Pr3 1_556 3_546 67.96(3)
Zn12 Zn5 Pr3 3_546 3_546 73.61(3)
Zn4 Zn5 Pr3 3_546 3_546 63.48(3)
Zn11 Zn5 Pr3 . 3_546 133.47(5)
Zn11 Zn5 Pr3 1_556 3_546 64.14(3)
Pr3 Zn5 Pr3 3_545 3_546 91.42(3)
Zn9 Zn5 Pr2 . . 73.67(4)
Zn9 Zn5 Pr2 1_556 . 73.68(4)
Zn12 Zn5 Pr2 3_546 . 102.86(4)
Zn4 Zn5 Pr2 3_546 . 140.73(5)
Zn11 Zn5 Pr2 . . 73.16(3)
Zn11 Zn5 Pr2 1_556 . 73.16(3)
Pr3 Zn5 Pr2 3_545 . 133.28(2)
Pr3 Zn5 Pr2 3_546 . 133.28(2)
Zn9 Zn5 Pr1 . . 62.89(3)
Zn9 Zn5 Pr1 1_556 . 62.89(3)
Zn12 Zn5 Pr1 3_546 . 178.80(5)
Zn4 Zn5 Pr1 3_546 . 62.39(4)
Zn11 Zn5 Pr1 . . 118.52(3)
Zn11 Zn5 Pr1 1_556 . 118.52(3)
Pr3 Zn5 Pr1 3_545 . 105.59(3)
Pr3 Zn5 Pr1 3_546 . 105.59(3)
Pr2 Zn5 Pr1 . . 78.33(3)
Si1 Zn6 Zn2 . 1_554 118.18(4)
Si1 Zn6 Zn2 . . 118.18(4)
Zn2 Zn6 Zn2 1_554 . 119.63(6)
Si1 Zn6 Zn11 . 7_565 121.36(8)
Zn2 Zn6 Zn11 1_554 7_565 66.86(4)
Zn2 Zn6 Zn11 . 7_565 66.86(4)
Si1 Zn6 Zn8 . . 108.49(7)
Zn2 Zn6 Zn8 1_554 . 90.79(4)
Zn2 Zn6 Zn8 . . 90.79(4)
Zn11 Zn6 Zn8 7_565 . 130.15(6)
Si1 Zn6 Pr1 . . 67.59(5)
Zn2 Zn6 Pr1 1_554 . 153.36(5)
Zn2 Zn6 Pr1 . . 70.83(3)
Zn11 Zn6 Pr1 7_565 . 135.000(17)
Zn8 Zn6 Pr1 . . 63.63(3)
Si1 Zn6 Pr1 . 1_554 67.59(5)
Zn2 Zn6 Pr1 1_554 1_554 70.83(3)
Zn2 Zn6 Pr1 . 1_554 153.36(5)
Zn11 Zn6 Pr1 7_565 1_554 135.000(17)
Zn8 Zn6 Pr1 . 1_554 63.63(3)
Pr1 Zn6 Pr1 . 1_554 89.97(3)
Si1 Zn6 Pr3 . . 173.34(8)
Zn2 Zn6 Pr3 1_554 . 63.31(3)
Zn2 Zn6 Pr3 . . 63.31(3)
Zn11 Zn6 Pr3 7_565 . 65.30(4)
Zn8 Zn6 Pr3 . . 64.85(3)
Pr1 Zn6 Pr3 . . 108.03(3)
Pr1 Zn6 Pr3 1_554 . 108.03(3)
Si1 Zn6 Pr2 . 7_564 63.57(5)
Zn2 Zn6 Pr2 1_554 7_564 62.08(3)
Zn2 Zn6 Pr2 . 7_564 133.00(5)
Zn11 Zn6 Pr2 7_565 7_564 73.73(3)
Zn8 Zn6 Pr2 . 7_564 135.20(2)
Pr1 Zn6 Pr2 . 7_564 131.13(4)
Pr1 Zn6 Pr2 1_554 7_564 73.57(2)
Pr3 Zn6 Pr2 . 7_564 120.77(3)
Si1 Zn6 Pr2 . 7_565 63.57(5)
Zn2 Zn6 Pr2 1_554 7_565 133.00(5)
Zn2 Zn6 Pr2 . 7_565 62.08(3)
Zn11 Zn6 Pr2 7_565 7_565 73.73(3)
Zn8 Zn6 Pr2 . 7_565 135.20(2)
Pr1 Zn6 Pr2 . 7_565 73.57(2)
Pr1 Zn6 Pr2 1_554 7_565 131.13(4)
Pr3 Zn6 Pr2 . 7_565 120.77(3)
Pr2 Zn6 Pr2 7_564 7_565 83.41(3)
Si1 Zn7 Zn4 . 3_545 118.32(4)
Si1 Zn7 Zn4 . 3_546 118.32(4)
Zn4 Zn7 Zn4 3_545 3_546 121.28(6)
Si1 Zn7 Zn10 . 3_545 122.30(8)
Zn4 Zn7 Zn10 3_545 3_545 69.02(4)
Zn4 Zn7 Zn10 3_546 3_545 69.02(4)
Si1 Zn7 Zn9 . . 109.91(7)
Zn4 Zn7 Zn9 3_545 . 87.40(4)
Zn4 Zn7 Zn9 3_546 . 87.40(4)
Zn10 Zn7 Zn9 3_545 . 127.79(6)
Si1 Zn7 Pr1 . 1_554 68.50(4)
Zn4 Zn7 Pr1 3_545 1_554 67.96(3)
Zn4 Zn7 Pr1 3_546 1_554 150.50(5)
Zn10 Zn7 Pr1 3_545 1_554 134.390(17)
Zn9 Zn7 Pr1 . 1_554 64.18(3)
Si1 Zn7 Pr1 . . 68.50(4)
Zn4 Zn7 Pr1 3_545 . 150.50(5)
Zn4 Zn7 Pr1 3_546 . 67.96(3)
Zn10 Zn7 Pr1 3_545 . 134.391(17)
Zn9 Zn7 Pr1 . . 64.18(3)
Pr1 Zn7 Pr1 1_554 . 91.21(3)
Si1 Zn7 Pr3 . 3_545 172.95(7)
Zn4 Zn7 Pr3 3_545 3_545 62.89(3)
Zn4 Zn7 Pr3 3_546 3_545 62.89(3)
Zn10 Zn7 Pr3 3_545 3_545 64.75(4)
Zn9 Zn7 Pr3 . 3_545 63.04(4)
Pr1 Zn7 Pr3 1_554 3_545 106.89(3)
Pr1 Zn7 Pr3 . 3_545 106.89(3)
Si1 Zn7 Pr4 . 1_554 67.16(5)
Zn4 Zn7 Pr4 3_545 1_554 61.43(3)
Zn4 Zn7 Pr4 3_546 1_554 133.65(5)
Zn10 Zn7 Pr4 3_545 1_554 70.91(3)
Zn9 Zn7 Pr4 . 1_554 136.619(17)
Pr1 Zn7 Pr4 1_554 1_554 75.855(17)
Pr1 Zn7 Pr4 . 1_554 135.53(4)
Pr3 Zn7 Pr4 3_545 1_554 117.57(3)
Si1 Zn7 Pr4 . . 67.16(5)
Zn4 Zn7 Pr4 3_545 . 133.65(5)
Zn4 Zn7 Pr4 3_546 . 61.43(3)
Zn10 Zn7 Pr4 3_545 . 70.91(3)
Zn9 Zn7 Pr4 . . 136.619(17)
Pr1 Zn7 Pr4 1_554 . 135.53(4)
Pr1 Zn7 Pr4 . . 75.855(17)
Pr3 Zn7 Pr4 3_545 . 117.57(3)
Pr4 Zn7 Pr4 1_554 . 84.19(3)
Zn9 Zn8 Zn3 . 1_554 118.24(3)
Zn9 Zn8 Zn3 . . 118.25(3)
Zn3 Zn8 Zn3 1_554 . 122.49(6)
Zn9 Zn8 Zn10 . . 124.10(6)
Zn3 Zn8 Zn10 1_554 . 70.31(4)
Zn3 Zn8 Zn10 . . 70.31(4)
Zn9 Zn8 Zn6 . . 107.09(5)
Zn3 Zn8 Zn6 1_554 . 86.77(4)
Zn3 Zn8 Zn6 . . 86.76(4)
Zn10 Zn8 Zn6 . . 128.81(5)
Zn9 Zn8 Pr1 . . 66.75(3)
Zn3 Zn8 Pr1 1_554 . 148.96(6)
Zn3 Zn8 Pr1 . . 67.56(3)
Zn10 Zn8 Pr1 . . 135.060(17)
Zn6 Zn8 Pr1 . . 63.54(3)
Zn9 Zn8 Pr1 . 1_554 66.75(3)
Zn3 Zn8 Pr1 1_554 1_554 67.57(3)
Zn3 Zn8 Pr1 . 1_554 148.96(6)
Zn10 Zn8 Pr1 . 1_554 135.061(17)
Zn6 Zn8 Pr1 . 1_554 63.54(3)
Pr1 Zn8 Pr1 . 1_554 89.88(3)
Zn9 Zn8 Pr3 . . 171.02(6)
Zn3 Zn8 Pr3 1_554 . 63.00(3)
Zn3 Zn8 Pr3 . . 63.00(3)
Zn10 Zn8 Pr3 . . 64.88(4)
Zn6 Zn8 Pr3 . . 63.93(3)
Pr1 Zn8 Pr3 . . 107.35(3)
Pr1 Zn8 Pr3 1_554 . 107.35(3)
Zn9 Zn8 Pr2 . . 72.21(3)
Zn3 Zn8 Pr2 1_554 . 131.83(5)
Zn3 Zn8 Pr2 . . 60.27(3)
Zn10 Zn8 Pr2 . . 66.77(3)
Zn6 Zn8 Pr2 . . 137.971(17)
Pr1 Zn8 Pr2 . . 79.186(19)
Pr1 Zn8 Pr2 1_554 . 138.54(4)
Pr3 Zn8 Pr2 . . 114.10(3)
Zn9 Zn8 Pr2 . 1_554 72.21(3)
Zn3 Zn8 Pr2 1_554 1_554 60.26(3)
Zn3 Zn8 Pr2 . 1_554 131.83(5)
Zn10 Zn8 Pr2 . 1_554 66.77(3)
Zn6 Zn8 Pr2 . 1_554 137.971(17)
Pr1 Zn8 Pr2 . 1_554 138.54(4)
Pr1 Zn8 Pr2 1_554 1_554 79.186(18)
Pr3 Zn8 Pr2 . 1_554 114.10(3)
Pr2 Zn8 Pr2 . 1_554 83.10(3)
Zn8 Zn9 Zn5 . . 117.63(3)
Zn8 Zn9 Zn5 . 1_554 117.63(3)
Zn5 Zn9 Zn5 . 1_554 120.69(6)
Zn8 Zn9 Zn11 . . 122.72(6)
Zn5 Zn9 Zn11 . . 66.68(4)
Zn5 Zn9 Zn11 1_554 . 66.68(4)
Zn8 Zn9 Zn7 . . 106.12(5)
Zn5 Zn9 Zn7 . . 92.13(4)
Zn5 Zn9 Zn7 1_554 . 92.13(4)
Zn11 Zn9 Zn7 . . 131.16(6)
Zn8 Zn9 Pr1 . 1_554 66.81(3)
Zn5 Zn9 Pr1 . 1_554 153.92(5)
Zn5 Zn9 Pr1 1_554 1_554 70.73(3)
Zn11 Zn9 Pr1 . 1_554 135.026(18)
Zn7 Zn9 Pr1 . 1_554 62.91(3)
Zn8 Zn9 Pr1 . . 66.81(3)
Zn5 Zn9 Pr1 . . 70.73(3)
Zn5 Zn9 Pr1 1_554 . 153.92(5)
Zn11 Zn9 Pr1 . . 135.026(18)
Zn7 Zn9 Pr1 . . 62.91(3)
Pr1 Zn9 Pr1 1_554 . 89.93(4)
Zn8 Zn9 Pr3 . 3_545 172.09(6)
Zn5 Zn9 Pr3 . 3_545 64.18(3)
Zn5 Zn9 Pr3 1_554 3_545 64.18(3)
Zn11 Zn9 Pr3 . 3_545 65.18(4)
Zn7 Zn9 Pr3 . 3_545 65.98(4)
Pr1 Zn9 Pr3 1_554 3_545 108.01(3)
Pr1 Zn9 Pr3 . 3_545 108.01(3)
Zn8 Zn9 Pr2 . 1_554 65.46(3)
Zn5 Zn9 Pr2 . 1_554 129.09(5)
Zn5 Zn9 Pr2 1_554 1_554 61.92(3)
Zn11 Zn9 Pr2 . 1_554 71.06(3)
Zn7 Zn9 Pr2 . 1_554 137.93(2)
Pr1 Zn9 Pr2 1_554 1_554 76.844(19)
Pr1 Zn9 Pr2 . 1_554 131.91(4)
Pr3 Zn9 Pr2 3_545 1_554 120.07(3)
Zn8 Zn9 Pr2 . . 65.46(3)
Zn5 Zn9 Pr2 . . 61.92(3)
Zn5 Zn9 Pr2 1_554 . 129.09(5)
Zn11 Zn9 Pr2 . . 71.06(3)
Zn7 Zn9 Pr2 . . 137.93(2)
Pr1 Zn9 Pr2 1_554 . 131.91(4)
Pr1 Zn9 Pr2 . . 76.842(19)
Pr3 Zn9 Pr2 3_545 . 120.08(3)
Pr2 Zn9 Pr2 1_554 . 78.64(3)
Zn1 Zn10 Si1 7_665 7_665 0.00(11)
Zn1 Zn10 Zn7 7_665 3 111.81(8)
Si1 Zn10 Zn7 7_665 3 111.81(8)
Zn1 Zn10 Zn8 7_665 . 112.73(8)
Si1 Zn10 Zn8 7_665 . 112.73(8)
Zn7 Zn10 Zn8 3 . 135.46(6)
Zn1 Zn10 Zn4 7_665 . 119.07(5)
Si1 Zn10 Zn4 7_665 . 119.07(5)
Zn7 Zn10 Zn4 3 . 54.99(3)
Zn8 Zn10 Zn4 . . 101.70(4)
Zn1 Zn10 Zn4 7_665 1_554 119.07(5)
Si1 Zn10 Zn4 7_665 1_554 119.07(5)
Zn7 Zn10 Zn4 3 1_554 54.99(3)
Zn8 Zn10 Zn4 . 1_554 101.70(4)
Zn4 Zn10 Zn4 . 1_554 99.73(5)
Zn1 Zn10 Zn3 7_665 1_554 120.00(4)
Si1 Zn10 Zn3 7_665 1_554 120.00(4)
Zn7 Zn10 Zn3 3 1_554 102.54(4)
Zn8 Zn10 Zn3 . 1_554 53.59(3)
Zn4 Zn10 Zn3 . 1_554 120.91(5)
Zn4 Zn10 Zn3 1_554 1_554 50.79(3)
Zn1 Zn10 Zn3 7_665 . 120.00(4)
Si1 Zn10 Zn3 7_665 . 120.00(4)
Zn7 Zn10 Zn3 3 . 102.54(4)
Zn8 Zn10 Zn3 . . 53.59(3)
Zn4 Zn10 Zn3 . . 50.79(3)
Zn4 Zn10 Zn3 1_554 . 120.91(5)
Zn3 Zn10 Zn3 1_554 . 97.08(5)
Zn1 Zn10 Pr3 7_665 . 179.96(7)
Si1 Zn10 Pr3 7_665 . 179.96(7)
Zn7 Zn10 Pr3 3 . 68.23(4)
Zn8 Zn10 Pr3 . . 67.23(4)
Zn4 Zn10 Pr3 . . 60.95(3)
Zn4 Zn10 Pr3 1_554 . 60.95(3)
Zn3 Zn10 Pr3 1_554 . 59.98(3)
Zn3 Zn10 Pr3 . . 59.98(3)
Zn1 Zn10 Pr2 7_665 . 63.95(4)
Si1 Zn10 Pr2 7_665 . 63.95(4)
Zn7 Zn10 Pr2 3 . 136.34(2)
Zn8 Zn10 Pr2 . . 67.23(3)
Zn4 Zn10 Pr2 . . 87.71(2)
Zn4 Zn10 Pr2 1_554 . 167.90(4)
Zn3 Zn10 Pr2 1_554 . 117.15(4)
Zn3 Zn10 Pr2 . . 57.24(3)
Pr3 Zn10 Pr2 . . 116.02(3)
Zn1 Zn10 Pr2 7_665 1_554 63.95(4)
Si1 Zn10 Pr2 7_665 1_554 63.95(4)
Zn7 Zn10 Pr2 3 1_554 136.34(2)
Zn8 Zn10 Pr2 . 1_554 67.23(3)
Zn4 Zn10 Pr2 . 1_554 167.90(4)
Zn4 Zn10 Pr2 1_554 1_554 87.71(2)
Zn3 Zn10 Pr2 1_554 1_554 57.24(3)
Zn3 Zn10 Pr2 . 1_554 117.15(4)
Pr3 Zn10 Pr2 . 1_554 116.02(3)
Pr2 Zn10 Pr2 . 1_554 83.45(3)
Zn1 Zn10 Pr4 7_665 3_556 64.51(5)
Si1 Zn10 Pr4 7_665 3_556 64.51(5)
Zn7 Zn10 Pr4 3 3_556 64.47(3)
Zn8 Zn10 Pr4 . 3_556 138.875(17)
Zn4 Zn10 Pr4 . 3_556 56.65(3)
Zn4 Zn10 Pr4 1_554 3_556 115.40(4)
Zn3 Zn10 Pr4 1_554 3_556 166.20(4)
Zn3 Zn10 Pr4 . 3_556 90.67(2)
Pr3 Zn10 Pr4 . 3_556 115.52(3)
Pr2 Zn10 Pr4 . 3_556 76.651(18)
Pr2 Zn10 Pr4 1_554 3_556 128.40(4)
Zn9 Zn11 Zn6 . 7_665 113.37(6)
Zn9 Zn11 Zn12 . 3_545 110.12(3)
Zn6 Zn11 Zn12 7_665 3_545 109.51(3)
Zn9 Zn11 Zn12 . 3_546 110.12(3)
Zn6 Zn11 Zn12 7_665 3_546 109.51(3)
Zn12 Zn11 Zn12 3_545 3_546 103.77(4)
Zn9 Zn11 Zn5 . . 56.07(3)
Zn6 Zn11 Zn5 7_665 . 117.88(4)
Zn12 Zn11 Zn5 3_545 . 132.25(5)
Zn12 Zn11 Zn5 3_546 . 55.72(3)
Zn9 Zn11 Zn5 . 1_554 56.07(3)
Zn6 Zn11 Zn5 7_665 1_554 117.88(4)
Zn12 Zn11 Zn5 3_545 1_554 55.72(3)
Zn12 Zn11 Zn5 3_546 1_554 132.25(5)
Zn5 Zn11 Zn5 . 1_554 103.47(6)
Zn9 Zn11 Zn2 . 7_665 118.81(4)
Zn6 Zn11 Zn2 7_665 7_665 55.75(3)
Zn12 Zn11 Zn2 3_545 7_665 130.77(5)
Zn12 Zn11 Zn2 3_546 7_665 55.27(2)
Zn5 Zn11 Zn2 . 7_665 76.56(3)
Zn5 Zn11 Zn2 1_554 7_665 171.01(6)
Zn9 Zn11 Zn2 . 7_664 118.81(4)
Zn6 Zn11 Zn2 7_665 7_664 55.75(3)
Zn12 Zn11 Zn2 3_545 7_664 55.27(2)
Zn12 Zn11 Zn2 3_546 7_664 130.77(5)
Zn5 Zn11 Zn2 . 7_664 171.01(6)
Zn5 Zn11 Zn2 1_554 7_664 76.56(3)
Zn2 Zn11 Zn2 7_665 7_664 101.98(6)
Zn9 Zn11 Pr3 . 3_545 66.68(4)
Zn6 Zn11 Pr3 7_665 3_545 179.95(6)
Zn12 Zn11 Pr3 3_545 3_545 70.46(2)
Zn12 Zn11 Pr3 3_546 3_545 70.46(2)
Zn5 Zn11 Pr3 . 3_545 62.15(3)
Zn5 Zn11 Pr3 1_554 3_545 62.15(3)
Zn2 Zn11 Pr3 7_665 3_545 124.23(3)
Zn2 Zn11 Pr3 7_664 3_545 124.23(3)
Zn9 Zn11 Pr3 . 7_665 179.88(5)
Zn6 Zn11 Pr3 7_665 7_665 66.51(4)
Zn12 Zn11 Pr3 3_545 7_665 69.95(2)
Zn12 Zn11 Pr3 3_546 7_665 69.95(3)
Zn5 Zn11 Pr3 . 7_665 123.97(3)
Zn5 Zn11 Pr3 1_554 7_665 123.97(3)
Zn2 Zn11 Pr3 7_665 7_665 61.13(3)
Zn2 Zn11 Pr3 7_664 7_665 61.13(3)
Pr3 Zn11 Pr3 3_545 7_665 113.43(4)
Zn9 Zn11 Pr2 . 1_554 66.33(3)
Zn6 Zn11 Pr2 7_665 1_554 62.29(3)
Zn12 Zn11 Pr2 3_545 1_554 90.217(13)
Zn12 Zn11 Pr2 3_546 1_554 165.77(3)
Zn5 Zn11 Pr2 . 1_554 116.11(4)
Zn5 Zn11 Pr2 1_554 1_554 58.43(3)
Zn2 Zn11 Pr2 7_665 1_554 113.26(4)
Zn2 Zn11 Pr2 7_664 1_554 56.04(3)
Pr3 Zn11 Pr2 3_545 1_554 117.75(3)
Pr3 Zn11 Pr2 7_665 1_554 113.58(3)
Zn9 Zn11 Pr2 . . 66.33(3)
Zn6 Zn11 Pr2 7_665 . 62.29(3)
Zn12 Zn11 Pr2 3_545 . 165.77(3)
Zn12 Zn11 Pr2 3_546 . 90.217(13)
Zn5 Zn11 Pr2 . . 58.43(3)
Zn5 Zn11 Pr2 1_554 . 116.11(4)
Zn2 Zn11 Pr2 7_665 . 56.04(3)
Zn2 Zn11 Pr2 7_664 . 113.26(4)
Pr3 Zn11 Pr2 3_545 . 117.75(3)
Pr3 Zn11 Pr2 7_665 . 113.58(3)
Pr2 Zn11 Pr2 1_554 . 75.70(3)
Zn2 Zn12 Zn2 . 5_566 180.0
Zn2 Zn12 Zn5 . 7_565 83.78(4)
Zn2 Zn12 Zn5 5_566 7_565 96.23(4)
Zn2 Zn12 Zn5 . 3_556 96.22(4)
Zn2 Zn12 Zn5 5_566 3_556 83.77(4)
Zn5 Zn12 Zn5 7_565 3_556 180.00(4)
Zn2 Zn12 Zn11 . 7_565 63.05(3)
Zn2 Zn12 Zn11 5_566 7_565 116.95(3)
Zn5 Zn12 Zn11 7_565 7_565 62.25(3)
Zn5 Zn12 Zn11 3_556 7_565 117.75(3)
Zn2 Zn12 Zn11 . 3_556 116.95(3)
Zn2 Zn12 Zn11 5_566 3_556 63.05(3)
Zn5 Zn12 Zn11 7_565 3_556 117.75(3)
Zn5 Zn12 Zn11 3_556 3_556 62.25(3)
Zn11 Zn12 Zn11 7_565 3_556 180.00(4)
Zn2 Zn12 Zn11 . 7_566 63.05(3)
Zn2 Zn12 Zn11 5_566 7_566 116.95(3)
Zn5 Zn12 Zn11 7_565 7_566 62.25(3)
Zn5 Zn12 Zn11 3_556 7_566 117.75(3)
Zn11 Zn12 Zn11 7_565 7_566 103.77(4)
Zn11 Zn12 Zn11 3_556 7_566 76.23(4)
Zn2 Zn12 Zn11 . 3 116.95(3)
Zn2 Zn12 Zn11 5_566 3 63.05(3)
Zn5 Zn12 Zn11 7_565 3 117.75(3)
Zn5 Zn12 Zn11 3_556 3 62.25(3)
Zn11 Zn12 Zn11 7_565 3 76.23(4)
Zn11 Zn12 Zn11 3_556 3 103.77(4)
Zn11 Zn12 Zn11 7_566 3 180.00(4)
Zn2 Zn12 Pr3 . . 59.08(2)
Zn2 Zn12 Pr3 5_566 . 120.92(2)
Zn5 Zn12 Pr3 7_565 . 120.68(2)
Zn5 Zn12 Pr3 3_556 . 59.32(2)
Zn11 Zn12 Pr3 7_565 . 60.04(3)
Zn11 Zn12 Pr3 3_556 . 119.96(3)
Zn11 Zn12 Pr3 7_566 . 120.70(3)
Zn11 Zn12 Pr3 3 . 59.30(3)
Zn2 Zn12 Pr3 . 5_565 120.93(2)
Zn2 Zn12 Pr3 5_566 5_565 59.08(2)
Zn5 Zn12 Pr3 7_565 5_565 59.33(2)
Zn5 Zn12 Pr3 3_556 5_565 120.67(2)
Zn11 Zn12 Pr3 7_565 5_565 59.31(3)
Zn11 Zn12 Pr3 3_556 5_565 120.69(2)
Zn11 Zn12 Pr3 7_566 5_565 119.96(3)
Zn11 Zn12 Pr3 3 5_565 60.04(3)
Pr3 Zn12 Pr3 . 5_565 100.153(16)
Zn2 Zn12 Pr3 . 1_556 59.07(2)
Zn2 Zn12 Pr3 5_566 1_556 120.92(2)
Zn5 Zn12 Pr3 7_565 1_556 120.67(2)
Zn5 Zn12 Pr3 3_556 1_556 59.33(2)
Zn11 Zn12 Pr3 7_565 1_556 120.69(3)
Zn11 Zn12 Pr3 3_556 1_556 59.31(3)
Zn11 Zn12 Pr3 7_566 1_556 60.04(3)
Zn11 Zn12 Pr3 3 1_556 119.96(3)
Pr3 Zn12 Pr3 . 1_556 79.847(16)
Pr3 Zn12 Pr3 5_565 1_556 180.000(16)
Zn2 Zn12 Pr3 . 5_566 120.93(2)
Zn2 Zn12 Pr3 5_566 5_566 59.08(2)
Zn5 Zn12 Pr3 7_565 5_566 59.33(2)
Zn5 Zn12 Pr3 3_556 5_566 120.67(2)
Zn11 Zn12 Pr3 7_565 5_566 119.96(3)
Zn11 Zn12 Pr3 3_556 5_566 60.04(3)
Zn11 Zn12 Pr3 7_566 5_566 59.31(2)
Zn11 Zn12 Pr3 3 5_566 120.69(2)
Pr3 Zn12 Pr3 . 5_566 179.999(13)
Pr3 Zn12 Pr3 5_565 5_566 79.846(16)
Pr3 Zn12 Pr3 1_556 5_566 100.154(16)

loop_
_geom_bond_atom_site_label_1
_geom_bond_atom_site_label_2
_geom_bond_site_symmetry_2
_geom_bond_distance
Pr1 Zn7 . 3.1178(9)
Pr1 Zn7 1_556 3.1178(9)
Pr1 Zn6 . 3.1512(9)
Pr1 Zn6 1_556 3.1513(9)
Pr1 Zn9 1_556 3.1525(10)
Pr1 Zn9 . 3.1525(10)
Pr1 Zn8 . 3.1539(9)
Pr1 Zn8 1_556 3.1539(9)
Pr1 Zn1 1_556 3.204(2)
Pr1 Si1 1_556 3.204(2)
Pr1 Si1 . 3.204(2)
Pr2 Zn3 . 3.0450(14)
Pr2 Zn2 7_665 3.1261(14)
Pr2 Zn1 7_666 3.1754(19)
Pr2 Si1 7_666 3.1754(19)
Pr2 Zn1 7_665 3.1754(19)
Pr2 Si1 7_665 3.1754(19)
Pr2 Zn5 . 3.2321(13)
Pr2 Zn10 1_556 3.3472(10)
Pr2 Zn10 . 3.3472(10)
Pr2 Zn6 7_666 3.3485(10)
Pr2 Zn6 7_665 3.3485(10)
Pr2 Zn8 . 3.3587(11)
Pr3 Zn3 . 3.0905(9)
Pr3 Zn3 1_554 3.0906(9)
Pr3 Zn2 . 3.0994(9)
Pr3 Zn2 1_554 3.0994(9)
Pr3 Zn4 . 3.1094(10)
Pr3 Zn4 1_554 3.1094(10)
Pr3 Zn5 3_556 3.1121(9)
Pr3 Zn5 3 3.1121(9)
Pr3 Zn11 3 3.1674(13)
Pr3 Zn10 . 3.1983(14)
Pr3 Zn11 7_565 3.2015(14)
Pr3 Zn9 3 3.2046(13)
Pr4 Zn4 7_565 3.0743(13)
Pr4 Zn4 3_546 3.0743(13)
Pr4 Si1 . 3.2942(18)
Pr4 Zn1 5 3.2942(18)
Pr4 Zn1 1_556 3.2942(18)
Pr4 Si1 1_556 3.2942(18)
Pr4 Si1 5 3.2942(18)
Pr4 Zn1 5_556 3.2942(18)
Pr4 Si1 5_556 3.2942(18)
Pr4 Zn7 5 3.3232(10)
Pr4 Zn7 1_556 3.3232(10)
Si1 Zn10 7_565 2.489(3)
Si1 Zn7 . 2.503(3)
Si1 Zn6 . 2.535(3)
Si1 Pr2 7_565 3.1754(19)
Si1 Pr2 7_564 3.1754(19)
Si1 Pr1 1_554 3.204(2)
Si1 Pr4 1_554 3.2942(18)
Zn2 Zn6 1_556 2.5772(8)
Zn2 Zn6 . 2.5772(8)
Zn2 Zn12 . 2.6434(12)
Zn2 Zn3 . 2.6983(18)
Zn2 Zn11 7_565 2.8670(11)
Zn2 Zn11 7_566 2.8670(11)
Zn2 Pr3 1_556 3.0994(9)
Zn2 Pr2 7_565 3.1261(14)
Zn3 Zn4 . 2.5251(16)
Zn3 Zn8 1_556 2.5411(8)
Zn3 Zn8 . 2.5411(8)
Zn3 Zn10 1_556 2.9727(12)
Zn3 Zn10 . 2.9727(12)
Zn3 Pr3 1_556 3.0905(9)
Zn4 Zn7 3_556 2.5560(8)
Zn4 Zn7 3 2.5560(8)
Zn4 Zn5 3_556 2.7731(18)
Zn4 Zn10 . 2.9138(11)
Zn4 Zn10 1_556 2.9138(11)
Zn4 Pr4 3_556 3.0743(13)
Zn4 Pr3 1_556 3.1094(10)
Zn4 Pr1 3_556 3.2053(13)
Zn5 Zn9 . 2.5636(8)
Zn5 Zn9 1_556 2.5636(8)
Zn5 Zn12 3_546 2.6492(13)
Zn5 Zn4 3_546 2.7731(18)
Zn5 Zn11 . 2.8372(11)
Zn5 Zn11 1_556 2.8373(11)
Zn5 Pr3 3_545 3.1121(9)
Zn5 Pr3 3_546 3.1121(9)
Zn6 Zn2 1_554 2.5772(8)
Zn6 Zn11 7_565 2.6265(17)
Zn6 Zn8 . 2.8051(17)
Zn6 Pr1 1_554 3.1513(9)
Zn6 Pr2 7_564 3.3485(10)
Zn6 Pr2 7_565 3.3485(10)
Zn7 Zn4 3_545 2.5560(8)
Zn7 Zn4 3_546 2.5560(8)
Zn7 Zn10 3_545 2.5869(16)
Zn7 Zn9 . 2.7936(17)
Zn7 Pr1 1_554 3.1177(9)
Zn7 Pr3 3_545 3.2840(14)
Zn7 Pr4 1_554 3.3233(10)
Zn8 Zn9 . 2.4861(16)
Zn8 Zn3 1_554 2.5411(8)
Zn8 Zn10 . 2.6205(16)
Zn8 Pr1 1_554 3.1539(9)
Zn8 Pr2 1_554 3.3587(10)
Zn9 Zn5 1_554 2.5636(8)
Zn9 Zn11 . 2.5987(17)
Zn9 Pr1 1_554 3.1525(10)
Zn9 Pr3 3_545 3.2046(13)
Zn9 Pr2 1_554 3.5157(10)
Zn10 Zn1 7_665 2.489(3)
Zn10 Si1 7_665 2.489(3)
Zn10 Zn7 3 2.5869(16)
Zn10 Zn4 1_554 2.9138(11)
Zn10 Zn3 1_554 2.9727(12)
Zn10 Pr2 1_554 3.3472(10)
Zn10 Pr4 3_556 3.4802(9)
Zn11 Zn6 7_665 2.6264(17)
Zn11 Zn12 3_545 2.8314(8)
Zn11 Zn12 3_546 2.8314(8)
Zn11 Zn5 1_554 2.8373(11)
Zn11 Zn2 7_665 2.8670(11)
Zn11 Zn2 7_664 2.8670(11)
Zn11 Pr3 3_545 3.1674(13)
Zn11 Pr3 7_665 3.2016(14)
Zn11 Pr2 1_554 3.6307(11)
Zn12 Zn2 5_566 2.6435(12)
Zn12 Zn5 7_565 2.6492(13)
Zn12 Zn5 3_556 2.6492(13)
Zn12 Zn11 7_565 2.8314(8)
Zn12 Zn11 3_556 2.8314(8)
Zn12 Zn11 7_566 2.8314(8)
Zn12 Zn11 3 2.8314(8)
Zn12 Pr3 5_565 3.4713(6)
Zn12 Pr3 1_556 3.4713(6)
Zn12 Pr3 5_566 3.4713(6)
